data_7230672
loop_
_publ_author_name
'Tulyabaev, Arthur R.'
'Bikmukhametov, Kamil Sh.'
'Mescheryakova, Ekaterina S.'
'Makhmudiyarova, Natalia N.'
'Rakhimov, Rustem Sh.'
'Khalilov, Leonard M.'

_publ_section_title
;
 What is responsible for conformational diversity in single-crystal
 tetraoxazaspiroalkanes? X-Ray, DFT, and AIM approaches
;
_journal_issue 23
_journal_name_full CrystEngComm
_journal_page_first 3207
_journal_paper_doi 10.1039/C8CE00481A
_journal_volume 20
_journal_year 2018
_chemical_formula_sum 'C23 H22 Eu N2 O13 P'
_chemical_formula_weight 717.35
_space_group_crystal_system monoclinic
_space_group_IT_number 14
_space_group_name_Hall '-P 2yn'
_space_group_name_H-M_alt 'P 1 21/n 1'
_symmetry_space_group_name_Hall '-P 2yn'
_symmetry_space_group_name_H-M 'P 1 21/n 1'
_atom_sites_solution_hydrogens mixed
_audit_block_doi 10.5517/ccdc.csd.cc1pt55v
_audit_creation_method SHELXL-2014/7
_audit_update_record
;
2017-09-08 deposited with the CCDC.
2018-05-17 downloaded from the CCDC.
;
_cell_angle_alpha 90
_cell_angle_beta 91.363(2)
_cell_angle_gamma 90
_cell_formula_units_Z 4
_cell_length_a 11.6303(12)
_cell_length_b 17.6259(18)
_cell_length_c 14.8517(15)
_cell_measurement_reflns_used 5356
_cell_measurement_temperature 293(2)
_cell_measurement_theta_max 24.997
_cell_measurement_theta_min 1.793
_cell_volume 3043.7(5)
_computing_cell_refinement 'SAINT (Bruker, 2005)'
_computing_data_collection 'APEX2 (Bruker, 2005)'
_computing_data_reduction SAINT
_computing_structure_refinement 'SHELXL-2014/7 (Sheldrick, 2014)'
_diffrn_ambient_temperature 293(2)
_diffrn_measured_fraction_theta_full 0.999
_diffrn_measured_fraction_theta_max 0.999
_diffrn_measurement_device_type 'Bruker Smart APEX CCD area detector'
_diffrn_measurement_method 'phi and omega scans'
_diffrn_radiation_type MoK\a
_diffrn_radiation_wavelength 0.71073
_diffrn_reflns_av_R_equivalents 0.0396
_diffrn_reflns_av_unetI/netI 0.0468
_diffrn_reflns_Laue_measured_fraction_full 0.999
_diffrn_reflns_Laue_measured_fraction_max 0.999
_diffrn_reflns_limit_h_max 13
_diffrn_reflns_limit_h_min -13
_diffrn_reflns_limit_k_max 20
_diffrn_reflns_limit_k_min -18
_diffrn_reflns_limit_l_max 17
_diffrn_reflns_limit_l_min -16
_diffrn_reflns_number 15319
_diffrn_reflns_point_group_measured_fraction_full 0.999
_diffrn_reflns_point_group_measured_fraction_max 0.999
_diffrn_reflns_theta_full 24.997
_diffrn_reflns_theta_max 24.997
_diffrn_reflns_theta_min 1.793
_diffrn_source 'fine-focus sealed tube'
_exptl_absorpt_coefficient_mu 2.175
_exptl_absorpt_correction_T_max 0.553
_exptl_absorpt_correction_T_min 0.491
_exptl_absorpt_correction_type multi-scan
_exptl_absorpt_process_details '(SADABS; Sheldrick, 2003)'
_exptl_crystal_colour colorless
_exptl_crystal_density_diffrn 1.565
_exptl_crystal_description block
_exptl_crystal_F_000 1424
_exptl_crystal_size_max 0.340
_exptl_crystal_size_mid 0.300
_exptl_crystal_size_min 0.280
_refine_diff_density_max 0.866
_refine_diff_density_min -0.653
_refine_diff_density_rms 0.198
_refine_ls_extinction_method none
_refine_ls_goodness_of_fit_ref 1.068
_refine_ls_hydrogen_treatment mixed
_refine_ls_matrix_type full
_refine_ls_number_parameters 364
_refine_ls_number_reflns 5356
_refine_ls_number_restraints 0
_refine_ls_restrained_S_all 1.068
_refine_ls_R_factor_all 0.0467
_refine_ls_R_factor_gt 0.0320
_refine_ls_shift/su_max 0.002
_refine_ls_shift/su_mean 0.000
_refine_ls_structure_factor_coef Fsqd
_refine_ls_weighting_details 'w=1/[\s^2^(Fo^2^)+(0.0491P)^2^] where P=(Fo^2^+2Fc^2^)/3'
_refine_ls_weighting_scheme calc
_refine_ls_wR_factor_gt 0.0791
_refine_ls_wR_factor_ref 0.0921
_reflns_Friedel_coverage 0.000
_reflns_number_gt 4311
_reflns_number_total 5356
_reflns_threshold_expression 'I > 2\s(I)'
_cod_data_source_file c8ce00481a2.cif
_cod_data_source_block EuTPO'
_cod_depositor_comments 'Adding full bibliography for 7230663--7230673.cif.'
_cod_database_code 7230672
_shelx_shelxl_version_number 2014/7
_shelx_space_group_comment
;
The symmetry employed for this shelxl refinement is uniquely defined
by the following loop, which should always be used as a source of
symmetry information in preference to the above space-group names.
They are only intended as comments.
;
_shelx_estimated_absorpt_t_min 0.525
_shelx_estimated_absorpt_t_max 0.581

loop_
_space_group_symop_operation_xyz
'x, y, z'
'-x+1/2, y+1/2, -z+1/2'
'-x, -y, -z'
'x-1/2, -y-1/2, z-1/2'

loop_
_atom_site_label
_atom_site_type_symbol
_atom_site_fract_x
_atom_site_fract_y
_atom_site_fract_z
_atom_site_U_iso_or_equiv
_atom_site_adp_type
_atom_site_occupancy
_atom_site_site_symmetry_order
_atom_site_calc_flag
_atom_site_refinement_flags_posn
_atom_site_refinement_flags_adp
_atom_site_disorder_assembly
_atom_site_disorder_group
Eu1 Eu 0.42116(2) 0.07114(2) 0.40796(2) 0.01895(9) Uani 1 1 d . . . .
P1 P 0.16308(10) 0.08172(7) 0.24882(8) 0.0218(3) Uani 1 1 d . . . .
O1 O 0.2508(3) 0.08086(17) 0.3239(2) 0.0267(8) Uani 1 1 d . . . .
O2 O -0.2935(3) -0.0158(2) 0.4910(2) 0.0358(9) Uani 1 1 d . . . .
O3 O -0.3867(3) 0.0410(2) 0.3764(2) 0.0376(9) Uani 1 1 d . . . .
O4 O 0.3774(4) -0.1275(3) -0.0854(3) 0.0660(13) Uani 1 1 d . . . .
H4 H 0.3711 -0.1227 -0.1402 0.6(2) Uiso 1 1 calc R . . .
O5 O 0.2084(4) -0.1864(2) -0.0780(3) 0.0580(12) Uani 1 1 d . . . .
O6 O 0.0222(3) 0.4126(2) 0.0430(2) 0.0368(9) Uani 1 1 d . . . .
O7 O 0.1013(3) 0.4538(2) 0.1701(3) 0.0417(10) Uani 1 1 d . . . .
O8 O 0.5192(5) 0.1956(2) 0.3661(3) 0.0679(14) Uani 1 1 d . . . .
O9 O 0.4699(3) 0.1275(2) 0.2543(2) 0.0467(10) Uani 1 1 d . . . .
O10 O 0.5822(5) 0.2214(3) 0.2336(3) 0.0824(17) Uani 1 1 d . . . .
O11 O 0.3135(3) 0.1780(2) 0.4725(3) 0.0528(11) Uani 1 1 d . . . .
H11A H 0.2717 0.1619 0.5146 0.079 Uiso 1 1 d R U . .
H11B H 0.3608 0.2106 0.4934 0.079 Uiso 1 1 d R U . .
N1 N 0.5240(4) 0.1830(3) 0.2839(3) 0.0446(12) Uani 1 1 d . . . .
N2 N 0.0683(7) 0.1916(4) 0.4855(6) 0.105(3) Uani 1 1 d . . . .
C1 C 0.0243(4) 0.0593(3) 0.2912(3) 0.0263(11) Uani 1 1 d . . . .
C2 C -0.0761(4) 0.0939(4) 0.2587(4) 0.0488(17) Uani 1 1 d . . . .
H2A H -0.0729 0.1279 0.2110 0.059 Uiso 1 1 calc R U . .
C3 C -0.1800(5) 0.0779(4) 0.2971(4) 0.0493(17) Uani 1 1 d . . . .
H3A H -0.2470 0.0999 0.2737 0.059 Uiso 1 1 calc R U . .
C4 C -0.1852(4) 0.0297(3) 0.3700(3) 0.0286(11) Uani 1 1 d . . . .
C5 C -0.0869(4) -0.0055(3) 0.4005(4) 0.0424(15) Uani 1 1 d . . . .
H5A H -0.0901 -0.0397 0.4481 0.051 Uiso 1 1 calc R U . .
C6 C 0.0164(4) 0.0092(3) 0.3612(4) 0.0406(14) Uani 1 1 d . . . .
H6A H 0.0823 -0.0153 0.3825 0.049 Uiso 1 1 calc R U . .
C7 C -0.2971(4) 0.0176(3) 0.4160(3) 0.0300(12) Uani 1 1 d . . . .
C8 C 0.1947(4) 0.0165(3) 0.1597(3) 0.0259(11) Uani 1 1 d . . . .
C9 C 0.3011(5) 0.0182(4) 0.1226(4) 0.0476(15) Uani 1 1 d . . . .
H9A H 0.3556 0.0528 0.1440 0.057 Uiso 1 1 calc R U . .
C10 C 0.3285(5) -0.0305(4) 0.0543(4) 0.0524(17) Uani 1 1 d . . . .
H10A H 0.4006 -0.0277 0.0288 0.063 Uiso 1 1 calc R U . .
C11 C 0.2491(5) -0.0841(3) 0.0230(4) 0.0387(14) Uani 1 1 d . . . .
C12 C 0.1438(6) -0.0871(4) 0.0621(5) 0.0582(19) Uani 1 1 d . . . .
H12A H 0.0905 -0.1233 0.0428 0.070 Uiso 1 1 calc R U . .
C13 C 0.1156(5) -0.0375(4) 0.1295(4) 0.0540(17) Uani 1 1 d . . . .
H13A H 0.0434 -0.0400 0.1549 0.065 Uiso 1 1 calc R U . .
C14 C 0.2746(5) -0.1382(3) -0.0514(4) 0.0434(14) Uani 1 1 d . . . .
C15 C 0.1499(4) 0.1750(3) 0.2015(3) 0.0234(10) Uani 1 1 d . . . .
C16 C 0.1716(5) 0.2356(3) 0.2586(3) 0.0382(13) Uani 1 1 d . . . .
H16A H 0.2019 0.2271 0.3162 0.046 Uiso 1 1 calc R U . .
C17 C 0.1483(5) 0.3086(3) 0.2303(3) 0.0392(14) Uani 1 1 d . . . .
H17A H 0.1638 0.3493 0.2686 0.047 Uiso 1 1 calc R U . .
C18 C 0.1020(4) 0.3214(3) 0.1450(3) 0.0268(11) Uani 1 1 d . . . .
C19 C 0.0831(4) 0.2616(3) 0.0870(3) 0.0304(12) Uani 1 1 d . . . .
H19A H 0.0537 0.2704 0.0292 0.036 Uiso 1 1 calc R U . .
C20 C 0.1078(4) 0.1880(3) 0.1148(3) 0.0296(11) Uani 1 1 d . . . .
H20A H 0.0961 0.1476 0.0753 0.036 Uiso 1 1 calc R U . .
C21 C 0.0727(4) 0.4009(3) 0.1176(3) 0.0292(12) Uani 1 1 d . . . .
C22 C -0.0168(9) 0.2069(6) 0.5062(8) 0.120(4) Uani 1 1 d . . . .
C23 C -0.1316(10) 0.2249(11) 0.5355(14) 0.305(13) Uani 1 1 d . . . .
H23A H -0.1284 0.2683 0.5746 0.366 Uiso 1 1 calc R U . .
H23B H -0.1623 0.1824 0.5673 0.366 Uiso 1 1 calc R U . .
H23C H -0.1801 0.2360 0.4839 0.366 Uiso 1 1 calc R U . .
O12 O 0.1971(13) 0.1119(8) -0.1275(12) 0.297(8) Uani 1 1 d . . A 1
O13 O 0.3038(14) 0.1445(12) -0.2369(17) 0.418(14) Uani 1 1 d . . B 2

loop_
_atom_site_aniso_label
_atom_site_aniso_U_11
_atom_site_aniso_U_22
_atom_site_aniso_U_33
_atom_site_aniso_U_23
_atom_site_aniso_U_13
_atom_site_aniso_U_12
Eu1 0.01620(14) 0.01969(14) 0.02097(14) 0.00009(10) 0.00047(9) 0.00021(9)
P1 0.0172(6) 0.0245(7) 0.0239(6) 0.0055(5) 0.0014(5) 0.0016(5)
O1 0.0212(17) 0.031(2) 0.0282(18) 0.0066(14) -0.0027(14) 0.0048(14)
O2 0.0212(19) 0.053(2) 0.034(2) 0.0162(18) 0.0045(16) 0.0020(16)
O3 0.0168(18) 0.058(2) 0.038(2) 0.0118(19) 0.0064(16) 0.0059(17)
O4 0.074(3) 0.071(3) 0.054(3) -0.018(2) 0.026(2) -0.008(3)
O5 0.072(3) 0.051(3) 0.050(3) -0.015(2) -0.005(2) -0.005(2)
O6 0.037(2) 0.042(2) 0.031(2) 0.0133(17) -0.0030(17) 0.0093(17)
O7 0.049(2) 0.029(2) 0.047(2) 0.0096(18) -0.0131(19) -0.0048(18)
O8 0.125(4) 0.041(3) 0.039(2) -0.007(2) 0.026(3) -0.026(3)
O9 0.044(2) 0.061(3) 0.036(2) 0.010(2) -0.0021(18) -0.016(2)
O10 0.128(5) 0.060(3) 0.062(3) 0.005(3) 0.048(3) -0.037(3)
O11 0.047(2) 0.043(2) 0.068(3) -0.020(2) 0.005(2) 0.0078(19)
N1 0.060(3) 0.032(3) 0.042(3) 0.010(2) 0.016(3) -0.006(2)
N2 0.064(5) 0.104(6) 0.146(7) -0.023(5) 0.019(5) 0.016(4)
C1 0.021(3) 0.034(3) 0.024(2) 0.006(2) 0.002(2) 0.002(2)
C2 0.020(3) 0.076(4) 0.051(4) 0.042(3) 0.010(3) 0.010(3)
C3 0.018(3) 0.080(5) 0.050(4) 0.038(3) 0.006(3) 0.016(3)
C4 0.019(2) 0.042(3) 0.025(3) 0.006(2) 0.005(2) 0.003(2)
C5 0.025(3) 0.056(4) 0.047(3) 0.033(3) 0.007(3) 0.006(2)
C6 0.018(3) 0.050(4) 0.053(4) 0.029(3) 0.001(3) 0.008(2)
C7 0.021(3) 0.039(3) 0.030(3) 0.003(2) 0.005(2) -0.002(2)
C8 0.022(3) 0.026(3) 0.030(3) 0.006(2) 0.002(2) 0.002(2)
C9 0.034(3) 0.057(4) 0.052(4) -0.016(3) 0.011(3) -0.012(3)
C10 0.036(3) 0.067(4) 0.055(4) -0.018(3) 0.019(3) -0.009(3)
C11 0.050(4) 0.036(3) 0.030(3) -0.001(2) 0.001(3) 0.003(3)
C12 0.052(4) 0.060(4) 0.063(4) -0.033(3) 0.014(4) -0.022(3)
C13 0.034(3) 0.060(4) 0.068(4) -0.024(4) 0.016(3) -0.012(3)
C14 0.048(4) 0.045(4) 0.036(3) 0.005(3) -0.001(3) 0.006(3)
C15 0.023(3) 0.025(3) 0.022(2) 0.006(2) 0.002(2) -0.001(2)
C16 0.059(4) 0.033(3) 0.022(3) 0.007(2) -0.014(3) 0.002(3)
C17 0.055(4) 0.028(3) 0.034(3) 0.005(2) -0.017(3) 0.000(2)
C18 0.027(3) 0.022(3) 0.031(3) 0.008(2) -0.001(2) -0.004(2)
C19 0.036(3) 0.033(3) 0.022(3) 0.008(2) -0.011(2) -0.002(2)
C20 0.038(3) 0.025(3) 0.026(3) 0.002(2) -0.002(2) -0.004(2)
C21 0.021(3) 0.034(3) 0.032(3) 0.010(2) 0.001(2) -0.002(2)
C22 0.075(7) 0.117(9) 0.170(10) -0.029(8) 0.045(7) 0.011(6)
C23 0.086(10) 0.38(3) 0.46(3) -0.13(2) 0.115(15) 0.036(13)
O12 0.264(16) 0.240(14) 0.38(2) -0.082(15) -0.130(15) 0.042(13)
O13 0.253(17) 0.37(2) 0.64(4) -0.23(3) 0.13(2) -0.072(16)

loop_
_atom_type_symbol
_atom_type_description
_atom_type_scat_dispersion_real
_atom_type_scat_dispersion_imag
_atom_type_scat_source
C C 0.0033 0.0016 'International Tables Vol C Tables 4.2.6.8 and 6.1.1.4'
H H 0.0000 0.0000 'International Tables Vol C Tables 4.2.6.8 and 6.1.1.4'
Eu Eu -0.1578 3.6682 'International Tables Vol C Tables 4.2.6.8 and 6.1.1.4'
N N 0.0061 0.0033 'International Tables Vol C Tables 4.2.6.8 and 6.1.1.4'
O O 0.0106 0.0060 'International Tables Vol C Tables 4.2.6.8 and 6.1.1.4'
P P 0.1023 0.0942 'International Tables Vol C Tables 4.2.6.8 and 6.1.1.4'

loop_
_citation_id
_citation_doi
_citation_year
1 10.1016/j.tet.2018.01.045 2018

loop_
_geom_angle_atom_site_label_1
_geom_angle_atom_site_label_2
_geom_angle_atom_site_label_3
_geom_angle
_geom_angle_site_symmetry_1
_geom_angle_site_symmetry_3
O6 Eu1 O1 149.81(12) 4_666 .
O6 Eu1 O2 79.27(12) 4_666 3_556
O1 Eu1 O2 80.22(11) . 3_556
O6 Eu1 O3 74.71(13) 4_666 1_655
O1 Eu1 O3 135.29(12) . 1_655
O2 Eu1 O3 130.62(12) 3_556 1_655
O6 Eu1 O7 125.14(13) 4_666 2_545
O1 Eu1 O7 73.75(12) . 2_545
O2 Eu1 O7 83.45(13) 3_556 2_545
O3 Eu1 O7 78.53(13) 1_655 2_545
O6 Eu1 O11 79.71(13) 4_666 .
O1 Eu1 O11 73.63(12) . .
O2 Eu1 O11 74.61(13) 3_556 .
O3 Eu1 O11 137.92(14) 1_655 .
O7 Eu1 O11 143.17(13) 2_545 .
O6 Eu1 O8 83.36(14) 4_666 .
O1 Eu1 O8 100.70(14) . .
O2 Eu1 O8 143.57(13) 3_556 .
O3 Eu1 O8 73.39(15) 1_655 .
O7 Eu1 O8 132.19(14) 2_545 .
O11 Eu1 O8 70.90(15) . .
O6 Eu1 O9 127.14(12) 4_666 .
O1 Eu1 O9 72.35(12) . .
O2 Eu1 O9 152.38(12) 3_556 .
O3 Eu1 O9 71.29(12) 1_655 .
O7 Eu1 O9 85.85(14) 2_545 .
O11 Eu1 O9 100.07(14) . .
O8 Eu1 O9 48.85(13) . .
O6 Eu1 O6 78.36(12) 4_666 2_545
O1 Eu1 O6 112.59(10) . 2_545
O2 Eu1 O6 65.82(11) 3_556 2_545
O3 Eu1 O6 68.25(11) 1_655 2_545
O7 Eu1 O6 47.22(11) 2_545 2_545
O11 Eu1 O6 137.49(12) . 2_545
O8 Eu1 O6 140.60(14) . 2_545
O9 Eu1 O6 122.18(12) . 2_545
O6 Eu1 N1 104.57(14) 4_666 .
O1 Eu1 N1 88.18(13) . .
O2 Eu1 N1 160.49(13) 3_556 .
O3 Eu1 N1 68.16(13) 1_655 .
O7 Eu1 N1 108.41(14) 2_545 .
O11 Eu1 N1 87.13(14) . .
O8 Eu1 N1 24.60(13) . .
O9 Eu1 N1 24.47(12) . .
O6 Eu1 N1 133.59(12) 2_545 .
O6 Eu1 C21 102.59(13) 4_666 2_545
O1 Eu1 C21 91.61(12) . 2_545
O2 Eu1 C21 71.65(13) 3_556 2_545
O3 Eu1 C21 74.10(13) 1_655 2_545
O7 Eu1 C21 23.15(13) 2_545 2_545
O11 Eu1 C21 145.00(14) . 2_545
O8 Eu1 C21 143.98(14) . 2_545
O9 Eu1 C21 105.43(14) . 2_545
O6 Eu1 C21 24.26(11) 2_545 2_545
N1 Eu1 C21 124.72(14) . 2_545
O6 Eu1 Eu1 44.83(9) 4_666 3_656
O1 Eu1 Eu1 139.82(8) . 3_656
O2 Eu1 Eu1 66.43(8) 3_556 3_656
O3 Eu1 Eu1 65.45(8) 1_655 3_656
O7 Eu1 Eu1 80.55(9) 2_545 3_656
O11 Eu1 Eu1 115.46(10) . 3_656
O8 Eu1 Eu1 119.40(12) . 3_656
O9 Eu1 Eu1 136.37(9) . 3_656
O6 Eu1 Eu1 33.53(7) 2_545 3_656
N1 Eu1 Eu1 129.65(10) . 3_656
C21 Eu1 Eu1 57.78(10) 2_545 3_656
O1 P1 C1 109.9(2) . .
O1 P1 C15 110.6(2) . .
C1 P1 C15 105.8(2) . .
O1 P1 C8 113.3(2) . .
C1 P1 C8 108.6(2) . .
C15 P1 C8 108.3(2) . .
P1 O1 Eu1 163.9(2) . .
C7 O2 Eu1 138.7(3) . 3_556
C7 O3 Eu1 139.7(3) . 1_455
C14 O4 H4 109.5 . .
C21 O6 Eu1 176.6(3) . 4_565
C21 O6 Eu1 80.9(3) . 2
Eu1 O6 Eu1 101.64(12) 4_565 2
C21 O7 Eu1 108.6(3) . 2
N1 O8 Eu1 96.7(3) . .
N1 O9 Eu1 96.4(3) . .
Eu1 O11 H11A 109.6 . .
Eu1 O11 H11B 109.2 . .
H11A O11 H11B 109.5 . .
O10 N1 O9 120.3(5) . .
O10 N1 O8 122.6(5) . .
O9 N1 O8 117.1(4) . .
O10 N1 Eu1 169.3(4) . .
O9 N1 Eu1 59.1(2) . .
O8 N1 Eu1 58.7(3) . .
C6 C1 C2 118.3(5) . .
C6 C1 P1 119.2(4) . .
C2 C1 P1 122.4(4) . .
C3 C2 C1 120.2(5) . .
C3 C2 H2A 119.9 . .
C1 C2 H2A 119.9 . .
C2 C3 C4 120.4(5) . .
C2 C3 H3A 119.8 . .
C4 C3 H3A 119.8 . .
C5 C4 C3 119.2(5) . .
C5 C4 C7 120.8(4) . .
C3 C4 C7 120.0(4) . .
C4 C5 C6 120.3(5) . .
C4 C5 H5A 119.8 . .
C6 C5 H5A 119.8 . .
C1 C6 C5 121.4(5) . .
C1 C6 H6A 119.3 . .
C5 C6 H6A 119.3 . .
O3 C7 O2 125.3(4) . .
O3 C7 C4 117.4(4) . .
O2 C7 C4 117.3(4) . .
C9 C8 C13 118.9(5) . .
C9 C8 P1 119.0(4) . .
C13 C8 P1 122.0(4) . .
C8 C9 C10 120.8(5) . .
C8 C9 H9A 119.6 . .
C10 C9 H9A 119.6 . .
C9 C10 C11 120.5(5) . .
C9 C10 H10A 119.8 . .
C11 C10 H10A 119.8 . .
C12 C11 C10 118.5(5) . .
C12 C11 C14 119.0(5) . .
C10 C11 C14 122.5(5) . .
C11 C12 C13 121.0(6) . .
C11 C12 H12A 119.5 . .
C13 C12 H12A 119.5 . .
C12 C13 C8 120.2(5) . .
C12 C13 H13A 119.9 . .
C8 C13 H13A 119.9 . .
O5 C14 O4 123.4(6) . .
O5 C14 C11 123.7(6) . .
O4 C14 C11 112.9(5) . .
C16 C15 C20 119.8(4) . .
C16 C15 P1 117.1(3) . .
C20 C15 P1 122.7(4) . .
C17 C16 C15 120.2(4) . .
C17 C16 H16A 119.9 . .
C15 C16 H16A 119.9 . .
C16 C17 C18 120.0(5) . .
C16 C17 H17A 120.0 . .
C18 C17 H17A 120.0 . .
C19 C18 C17 120.1(4) . .
C19 C18 C21 121.0(4) . .
C17 C18 C21 118.9(5) . .
C18 C19 C20 120.1(4) . .
C18 C19 H19A 120.0 . .
C20 C19 H19A 120.0 . .
C15 C20 C19 119.7(5) . .
C15 C20 H20A 120.1 . .
C19 C20 H20A 120.1 . .
O7 C21 O6 122.4(5) . .
O7 C21 C18 118.1(4) . .
O6 C21 C18 119.4(5) . .
O7 C21 Eu1 48.3(3) . 2
O6 C21 Eu1 74.9(3) . 2
C18 C21 Eu1 163.2(3) . 2
N2 C22 C23 178.0(15) . .
C22 C23 H23A 109.5 . .
C22 C23 H23B 109.5 . .
H23A C23 H23B 109.5 . .
C22 C23 H23C 109.5 . .
H23A C23 H23C 109.5 . .
H23B C23 H23C 109.5 . .

loop_
_geom_bond_atom_site_label_1
_geom_bond_atom_site_label_2
_geom_bond_distance
_geom_bond_site_symmetry_2
Eu1 O6 2.318(3) 4_666
Eu1 O1 2.323(3) .
Eu1 O2 2.348(3) 3_556
Eu1 O3 2.355(3) 1_655
Eu1 O7 2.382(4) 2_545
Eu1 O11 2.467(4) .
Eu1 O8 2.556(4) .
Eu1 O9 2.564(4) .
Eu1 O6 2.958(4) 2_545
Eu1 N1 2.969(4) .
Eu1 C21 3.026(5) 2_545
Eu1 Eu1 4.1094(5) 3_656
P1 O1 1.493(3) .
P1 C1 1.791(5) .
P1 C15 1.793(5) .
P1 C8 1.798(5) .
O2 C7 1.260(6) .
O2 Eu1 2.348(3) 3_556
O3 C7 1.255(6) .
O3 Eu1 2.355(3) 1_455
O4 C14 1.323(7) .
O4 H4 0.8200 .
O5 C14 1.206(7) .
O6 C21 1.259(6) .
O6 Eu1 2.318(3) 4_565
O6 Eu1 2.958(4) 2
O7 C21 1.255(6) .
O7 Eu1 2.382(4) 2
O8 N1 1.244(6) .
O9 N1 1.238(6) .
O10 N1 1.224(6) .
O11 H11A 0.8499 .
O11 H11B 0.8500 .
N2 C22 1.077(10) .
C1 C6 1.367(7) .
C1 C2 1.394(7) .
C2 C3 1.377(7) .
C2 H2A 0.9300 .
C3 C4 1.379(7) .
C3 H3A 0.9300 .
C4 C5 1.369(7) .
C4 C7 1.499(7) .
C5 C6 1.374(7) .
C5 H5A 0.9300 .
C6 H6A 0.9300 .
C8 C9 1.367(7) .
C8 C13 1.390(7) .
C9 C10 1.372(8) .
C9 H9A 0.9300 .
C10 C11 1.393(8) .
C10 H10A 0.9300 .
C11 C12 1.368(8) .
C11 C14 1.495(8) .
C12 C13 1.374(8) .
C12 H12A 0.9300 .
C13 H13A 0.9300 .
C15 C16 1.384(7) .
C15 C20 1.386(7) .
C16 C17 1.377(7) .
C16 H16A 0.9300 .
C17 C18 1.384(7) .
C17 H17A 0.9300 .
C18 C19 1.375(7) .
C18 C21 1.497(7) .
C19 C20 1.389(7) .
C19 H19A 0.9300 .
C20 H20A 0.9300 .
C21 Eu1 3.026(5) 2
C22 C23 1.450(13) .
C23 H23A 0.9600 .
C23 H23B 0.9600 .
C23 H23C 0.9600 .

loop_
_geom_torsion_atom_site_label_1
_geom_torsion_atom_site_label_2
_geom_torsion_atom_site_label_3
_geom_torsion_atom_site_label_4
_geom_torsion
_geom_torsion_site_symmetry_1
_geom_torsion_site_symmetry_4
C1 P1 O1 Eu1 152.8(7) . .
C15 P1 O1 Eu1 -90.8(7) . .
C8 P1 O1 Eu1 31.1(8) . .
Eu1 O9 N1 O10 167.6(5) . .
Eu1 O9 N1 O8 -10.0(5) . .
Eu1 O8 N1 O10 -167.5(5) . .
Eu1 O8 N1 O9 10.1(6) . .
O1 P1 C1 C6 -33.8(5) . .
C15 P1 C1 C6 -153.2(4) . .
C8 P1 C1 C6 90.7(5) . .
O1 P1 C1 C2 142.8(5) . .
C15 P1 C1 C2 23.4(5) . .
C8 P1 C1 C2 -92.8(5) . .
C6 C1 C2 C3 0.4(9) . .
P1 C1 C2 C3 -176.2(5) . .
C1 C2 C3 C4 2.3(10) . .
C2 C3 C4 C5 -3.7(10) . .
C2 C3 C4 C7 175.0(6) . .
C3 C4 C5 C6 2.4(9) . .
C7 C4 C5 C6 -176.2(5) . .
C2 C1 C6 C5 -1.7(9) . .
P1 C1 C6 C5 175.1(5) . .
C4 C5 C6 C1 0.2(9) . .
Eu1 O3 C7 O2 18.7(9) 1_455 .
Eu1 O3 C7 C4 -161.9(4) 1_455 .
Eu1 O2 C7 O3 11.0(9) 3_556 .
Eu1 O2 C7 C4 -168.3(3) 3_556 .
C5 C4 C7 O3 -168.4(5) . .
C3 C4 C7 O3 12.9(8) . .
C5 C4 C7 O2 11.0(8) . .
C3 C4 C7 O2 -167.7(5) . .
O1 P1 C8 C9 -51.5(5) . .
C1 P1 C8 C9 -173.9(4) . .
C15 P1 C8 C9 71.6(5) . .
O1 P1 C8 C13 126.2(5) . .
C1 P1 C8 C13 3.8(5) . .
C15 P1 C8 C13 -110.7(5) . .
C13 C8 C9 C10 2.4(9) . .
P1 C8 C9 C10 -179.8(5) . .
C8 C9 C10 C11 -1.7(10) . .
C9 C10 C11 C12 -0.2(10) . .
C9 C10 C11 C14 179.8(6) . .
C10 C11 C12 C13 1.3(11) . .
C14 C11 C12 C13 -178.6(6) . .
C11 C12 C13 C8 -0.6(11) . .
C9 C8 C13 C12 -1.3(10) . .
P1 C8 C13 C12 -179.0(5) . .
C12 C11 C14 O5 -2.1(9) . .
C10 C11 C14 O5 177.9(6) . .
C12 C11 C14 O4 177.7(6) . .
C10 C11 C14 O4 -2.3(8) . .
O1 P1 C15 C16 -30.1(5) . .
C1 P1 C15 C16 88.9(4) . .
C8 P1 C15 C16 -154.8(4) . .
O1 P1 C15 C20 157.1(4) . .
C1 P1 C15 C20 -83.9(4) . .
C8 P1 C15 C20 32.4(5) . .
C20 C15 C16 C17 1.8(8) . .
P1 C15 C16 C17 -171.3(4) . .
C15 C16 C17 C18 0.8(9) . .
C16 C17 C18 C19 -2.5(8) . .
C16 C17 C18 C21 177.3(5) . .
C17 C18 C19 C20 1.6(7) . .
C21 C18 C19 C20 -178.1(5) . .
C16 C15 C20 C19 -2.6(7) . .
P1 C15 C20 C19 170.0(4) . .
C18 C19 C20 C15 0.9(7) . .
Eu1 O7 C21 O6 -11.2(6) 2 .
Eu1 O7 C21 C18 167.8(3) 2 .
Eu1 O6 C21 O7 8.6(4) 2 .
Eu1 O6 C21 C18 -170.3(4) 2 .
C19 C18 C21 O7 -173.7(5) . .
C17 C18 C21 O7 6.6(7) . .
C19 C18 C21 O6 5.3(7) . .
C17 C18 C21 O6 -174.4(5) . .
C19 C18 C21 Eu1 -140.6(10) . 2
C17 C18 C21 Eu1 39.6(14) . 2
